data_4337915
loop_
_publ_author_name
'Phanopoulos, Andreas'
'Brown, Neil J.'
'White, Andrew J. P.'
'Long, Nicholas J.'
'Miller, Philip W.'

_publ_section_title
;
 Synthesis, Characterization, and Reactivity of Ruthenium Hydride
 Complexes of N-Centered Triphosphine Ligands.
;
_journal_issue 7
_journal_name_full 'Inorganic chemistry'
_journal_page_first 3742
_journal_paper_doi 10.1021/ic500030k
_journal_volume 53
_journal_year 2014
_chemical_formula_moiety 'C40 H38 N O P3 Ru, C H Cl3'
_chemical_formula_sum 'C41 H39 Cl3 N O P3 Ru'
_chemical_formula_weight 862.06
_chemical_name_systematic
; 
 ? 
;
_space_group_IT_number 14
_symmetry_cell_setting monoclinic
_symmetry_space_group_name_Hall '-P 2yn'
_symmetry_space_group_name_H-M 'P 1 21/n 1'
_atom_sites_solution_hydrogens geom
_atom_sites_solution_primary direct
_atom_sites_solution_secondary difmap
_audit_creation_method SHELXL-97
_cell_angle_alpha 90.00
_cell_angle_beta 96.9317(9)
_cell_angle_gamma 90.00
_cell_formula_units_Z 4
_cell_length_a 10.07103(10)
_cell_length_b 21.9377(2)
_cell_length_c 17.91037(17)
_cell_measurement_reflns_used 18176
_cell_measurement_temperature 173
_cell_measurement_theta_max 72.4678
_cell_measurement_theta_min 2.0122
_cell_volume 3928.11(7)
_computing_cell_refinement 'CrysAlis RED, Oxford Diffraction Ltd'
_computing_data_collection 'CrysAlis CCD, Oxford Diffraction Ltd'
_computing_data_reduction 'CrysAlis RED, Oxford Diffraction Ltd'
_computing_molecular_graphics 'Bruker SHELXTL'
_computing_publication_material 'Bruker SHELXTL'
_computing_structure_refinement 'SHELXL-97 (Sheldrick, 1997)'
_computing_structure_solution 'SHELXS-97 (Sheldrick, 1990)'
_diffrn_ambient_temperature 173
_diffrn_detector_area_resol_mean 8.2556
_diffrn_measured_fraction_theta_full 0.989
_diffrn_measured_fraction_theta_max 0.989
_diffrn_measurement_device_type 'OD Xcalibur PX Ultra'
_diffrn_measurement_method 'omega scans'
_diffrn_radiation_monochromator graphite
_diffrn_radiation_source 'Enhance Ultra (Cu) X-ray Source'
_diffrn_radiation_type CuK\a
_diffrn_radiation_wavelength 1.54184
_diffrn_reflns_av_R_equivalents 0.0340
_diffrn_reflns_av_sigmaI/netI 0.0265
_diffrn_reflns_limit_h_max 9
_diffrn_reflns_limit_h_min -12
_diffrn_reflns_limit_k_max 26
_diffrn_reflns_limit_k_min -27
_diffrn_reflns_limit_l_max 19
_diffrn_reflns_limit_l_min -22
_diffrn_reflns_number 32072
_diffrn_reflns_theta_full 72.62
_diffrn_reflns_theta_max 72.62
_diffrn_reflns_theta_min 3.20
_diffrn_standards_number 0
_exptl_absorpt_coefficient_mu 6.522
_exptl_absorpt_correction_T_max 0.750
_exptl_absorpt_correction_T_min 0.388
_exptl_absorpt_correction_type analytical
_exptl_absorpt_process_details
; 
CrysAlisPro, Agilent Technologies, 
Version 1.171.35.21 (release 20-01-2012 CrysAlis171 .NET) 
(compiled Jan 23 2012,18:06:46) 
Analytical numeric absorption correction using a multifaceted crystal 
model based on expressions derived by R.C. Clark & J.S. Reid. 
(Clark, R. C. & Reid, J. S. (1995). Acta Cryst. A51, 887-897) 
;
_exptl_crystal_colour Colourless
_exptl_crystal_density_diffrn 1.458
_exptl_crystal_density_method 'not measured'
_exptl_crystal_description tablets
_exptl_crystal_F_000 1760
_exptl_crystal_size_max 0.25
_exptl_crystal_size_mid 0.11
_exptl_crystal_size_min 0.05
_refine_diff_density_max 0.460
_refine_diff_density_min -0.696
_refine_diff_density_rms 0.068
_refine_ls_extinction_coef 0.00028(3)
_refine_ls_extinction_expression Fc^*^=kFc[1+0.001xFc^2^\l^3^/sin(2\q)]^-1/4^
_refine_ls_extinction_method SHELXL
_refine_ls_goodness_of_fit_ref 1.041
_refine_ls_hydrogen_treatment mixed
_refine_ls_matrix_type full
_refine_ls_number_parameters 495
_refine_ls_number_reflns 7710
_refine_ls_number_restraints 123
_refine_ls_restrained_S_all 1.041
_refine_ls_R_factor_all 0.0390
_refine_ls_R_factor_gt 0.0315
_refine_ls_shift/su_max 0.002
_refine_ls_shift/su_mean 0.000
_refine_ls_structure_factor_coef Fsqd
_refine_ls_weighting_details 'calc w=1/[\s^2^(Fo^2^)+(0.0459P)^2^+2.0552P] where P=(Fo^2^+2Fc^2^)/3'
_refine_ls_weighting_scheme calc
_refine_ls_wR_factor_gt 0.0793
_refine_ls_wR_factor_ref 0.0840
_reflns_number_gt 6638
_reflns_number_total 7710
_reflns_threshold_expression >2sigma(I)
_cod_data_source_file ic500030k_si_002.cif
_cod_data_source_block 12
_cod_depositor_comments
;
The following automatic conversions were performed:

'_symmetry_cell_setting' value 'Monoclinic' changed to 'monoclinic'
according to
/usr/data/users/saulius/automatic-downloads/rss-feeds/ACS/lib/dictionaries/cif_core.dic
dictionary named 'cif_core.dic' version 2.4.2 from 2011-04-26.

Automatic conversion script
Id: cif_fix_values 2281 2013-09-26 08:29:07Z andrius 

 Adding full bibliography for 4337910--4337915.cif.
;
_cod_original_sg_symbol_H-M P2(1)/n
_cod_database_code 4337915

loop_
_symmetry_equiv_pos_as_xyz
'x, y, z'
'-x+1/2, y+1/2, -z+1/2'
'-x, -y, -z'
'x-1/2, -y-1/2, z-1/2'

loop_
_atom_site_label
_atom_site_type_symbol
_atom_site_fract_x
_atom_site_fract_y
_atom_site_fract_z
_atom_site_U_iso_or_equiv
_atom_site_adp_type
_atom_site_occupancy
_atom_site_symmetry_multiplicity
_atom_site_calc_flag
_atom_site_refinement_flags
_atom_site_disorder_assembly
_atom_site_disorder_group
Ru Ru 0.555925(16) 0.247599(8) 0.577721(9) 0.02165(7) Uani 1 1 d . . .
H1 H 0.499(3) 0.1886(15) 0.6273(17) 0.041(8) Uiso 1 1 d . . .
H2 H 0.689(3) 0.2017(17) 0.5716(19) 0.055(10) Uiso 1 1 d . . .
N1 N 0.3834(2) 0.31680(9) 0.42234(11) 0.0270(4) Uani 1 1 d . . .
C2 C 0.4979(2) 0.35663(12) 0.43934(14) 0.0289(5) Uani 1 1 d . . .
H2A H 0.4672 0.3949 0.4609 0.035 Uiso 1 1 calc R . .
H2B H 0.5329 0.3671 0.3916 0.035 Uiso 1 1 calc R . .
P3 P 0.63920(6) 0.32452(3) 0.50631(3) 0.02341(13) Uani 1 1 d . . .
C4 C 0.2861(2) 0.31700(12) 0.47655(13) 0.0275(5) Uani 1 1 d . . .
H4A H 0.2181 0.2853 0.4617 0.033 Uiso 1 1 calc R . .
H4B H 0.2398 0.3569 0.4736 0.033 Uiso 1 1 calc R . .
P5 P 0.35793(6) 0.30320(3) 0.57683(3) 0.02350(13) Uani 1 1 d . . .
C6 C 0.4125(3) 0.25697(12) 0.39300(14) 0.0311(5) Uani 1 1 d . . .
H6A H 0.4863 0.2611 0.3615 0.037 Uiso 1 1 calc R . .
H6B H 0.3327 0.2424 0.3602 0.037 Uiso 1 1 calc R . .
P7 P 0.46037(6) 0.19845(3) 0.46734(3) 0.02547(13) Uani 1 1 d . . .
C8 C 0.7703(2) 0.30908(12) 0.44520(13) 0.0274(5) Uani 1 1 d . . .
C9 C 0.8172(3) 0.25040(12) 0.43704(15) 0.0305(5) Uani 1 1 d . . .
H9A H 0.7802 0.2175 0.4622 0.037 Uiso 1 1 calc R . .
C10 C 0.9182(3) 0.23951(14) 0.39214(16) 0.0387(6) Uani 1 1 d . . .
H10A H 0.9492 0.1991 0.3865 0.046 Uiso 1 1 calc R . .
C11 C 0.9738(3) 0.28682(15) 0.35563(15) 0.0403(7) Uani 1 1 d . . .
H11A H 1.0435 0.2791 0.3255 0.048 Uiso 1 1 calc R . .
C12 C 0.9277(3) 0.34532(15) 0.36314(16) 0.0430(7) Uani 1 1 d . . .
H12A H 0.9651 0.3780 0.3378 0.052 Uiso 1 1 calc R . .
C13 C 0.8262(3) 0.35676(13) 0.40779(15) 0.0372(6) Uani 1 1 d . . .
H13A H 0.7949 0.3972 0.4128 0.045 Uiso 1 1 calc R . .
C14 C 0.7157(2) 0.39202(11) 0.55424(13) 0.0276(5) Uani 1 1 d . . .
C15 C 0.8132(3) 0.38181(13) 0.61512(15) 0.0340(6) Uani 1 1 d . . .
H15A H 0.8346 0.3412 0.6305 0.041 Uiso 1 1 calc R . .
C16 C 0.8789(3) 0.42958(14) 0.65328(17) 0.0412(6) Uani 1 1 d . . .
H16A H 0.9441 0.4217 0.6951 0.049 Uiso 1 1 calc R . .
C17 C 0.8505(3) 0.48876(14) 0.63103(18) 0.0454(7) Uani 1 1 d . . .
H17A H 0.8961 0.5217 0.6572 0.054 Uiso 1 1 calc R . .
C18 C 0.7550(3) 0.49978(14) 0.57030(19) 0.0475(7) Uani 1 1 d . . .
H18A H 0.7353 0.5405 0.5548 0.057 Uiso 1 1 calc R . .
C19 C 0.6880(3) 0.45201(12) 0.53191(16) 0.0365(6) Uani 1 1 d . . .
H19A H 0.6228 0.4601 0.4902 0.044 Uiso 1 1 calc R . .
C20 C 0.3568(2) 0.38047(12) 0.61834(13) 0.0285(5) Uani 1 1 d . . .
C21 C 0.4707(3) 0.40401(13) 0.65977(14) 0.0331(5) Uani 1 1 d . . .
H21A H 0.5502 0.3803 0.6666 0.040 Uiso 1 1 calc R . .
C22 C 0.4697(3) 0.46185(14) 0.69134(16) 0.0412(6) Uani 1 1 d . . .
H22A H 0.5487 0.4777 0.7189 0.049 Uiso 1 1 calc R . .
C23 C 0.3540(3) 0.49627(13) 0.68278(16) 0.0433(7) Uani 1 1 d . . .
H23A H 0.3533 0.5358 0.7043 0.052 Uiso 1 1 calc R . .
C24 C 0.2391(3) 0.47288(13) 0.64262(16) 0.0409(6) Uani 1 1 d . . .
H24A H 0.1592 0.4963 0.6372 0.049 Uiso 1 1 calc R . .
C25 C 0.2402(3) 0.41551(12) 0.61039(15) 0.0341(6) Uani 1 1 d . . .
H25A H 0.1610 0.3999 0.5827 0.041 Uiso 1 1 calc R . .
C26 C 0.2199(2) 0.26975(11) 0.62057(13) 0.0269(5) Uani 1 1 d . . .
C27 C 0.0880(3) 0.26630(13) 0.58705(15) 0.0317(5) Uani 1 1 d . . .
H27A H 0.0638 0.2833 0.5385 0.038 Uiso 1 1 calc R . .
C28 C -0.0081(3) 0.23808(13) 0.62427(17) 0.0372(6) Uani 1 1 d . . .
H28A H -0.0978 0.2356 0.6009 0.045 Uiso 1 1 calc R . .
C29 C 0.0249(3) 0.21355(14) 0.69481(16) 0.0390(6) Uani 1 1 d . . .
H29A H -0.0414 0.1942 0.7200 0.047 Uiso 1 1 calc R . .
C30 C 0.1556(3) 0.21733(15) 0.72867(16) 0.0420(7) Uani 1 1 d . . .
H30A H 0.1790 0.2010 0.7776 0.050 Uiso 1 1 calc R . .
C31 C 0.2523(3) 0.24483(13) 0.69157(15) 0.0355(6) Uani 1 1 d . . .
H31A H 0.3420 0.2467 0.7150 0.043 Uiso 1 1 calc R . .
C32 C 0.3056(2) 0.15386(12) 0.46911(14) 0.0305(5) Uani 1 1 d . . .
C33 C 0.2360(3) 0.13298(13) 0.40156(16) 0.0387(6) Uani 1 1 d . . .
H33A H 0.2682 0.1421 0.3551 0.046 Uiso 1 1 calc R . .
C34 C 0.1200(3) 0.09900(14) 0.40242(19) 0.0472(7) Uani 1 1 d . . .
H34A H 0.0726 0.0852 0.3564 0.057 Uiso 1 1 calc R . .
C35 C 0.0726(3) 0.08491(14) 0.4702(2) 0.0486(8) Uani 1 1 d . . .
H35A H -0.0072 0.0619 0.4707 0.058 Uiso 1 1 calc R . .
C36 C 0.1426(3) 0.10466(14) 0.53677(19) 0.0443(7) Uani 1 1 d . . .
H36A H 0.1113 0.0949 0.5833 0.053 Uiso 1 1 calc R . .
C37 C 0.2592(3) 0.13894(12) 0.53626(16) 0.0348(6) Uani 1 1 d . . .
H37A H 0.3070 0.1521 0.5824 0.042 Uiso 1 1 calc R . .
C38 C 0.5590(2) 0.14173(12) 0.42262(13) 0.0297(5) Uani 1 1 d . . .
C39 C 0.5987(3) 0.14735(14) 0.35127(16) 0.0417(6) Uani 1 1 d . . .
H39A H 0.5726 0.1820 0.3213 0.050 Uiso 1 1 calc R . .
C40 C 0.6767(3) 0.10229(16) 0.32388(18) 0.0510(8) Uani 1 1 d . . .
H40A H 0.7050 0.1069 0.2755 0.061 Uiso 1 1 calc R . .
C41 C 0.7136(3) 0.05137(16) 0.36540(19) 0.0503(8) Uani 1 1 d . . .
H41A H 0.7662 0.0206 0.3458 0.060 Uiso 1 1 calc R . .
C42 C 0.6731(3) 0.04510(16) 0.4367(2) 0.0520(8) Uani 1 1 d . . .
H42A H 0.6978 0.0099 0.4660 0.062 Uiso 1 1 calc R . .
C43 C 0.5970(3) 0.08999(14) 0.46468(16) 0.0419(7) Uani 1 1 d . . .
H43A H 0.5702 0.0855 0.5134 0.050 Uiso 1 1 calc R . .
C50 C 0.6394(2) 0.26869(12) 0.67387(14) 0.0301(5) Uani 1 1 d . . .
O50 O 0.6904(2) 0.27797(11) 0.73314(11) 0.0458(5) Uani 1 1 d . . .
C60 C 0.7956(5) 0.5961(2) 0.8189(3) 0.0399(12) Uani 0.805(4) 1 d PDU A 1
H60A H 0.8230 0.6330 0.8498 0.048 Uiso 0.805(4) 1 calc PR A 1
Cl1 Cl 0.7429(3) 0.6200(2) 0.7256(2) 0.0420(9) Uani 0.805(4) 1 d PDU A 1
Cl2 Cl 0.9331(4) 0.54647(16) 0.82318(11) 0.0750(8) Uani 0.805(4) 1 d PDU A 1
Cl3 Cl 0.6625(4) 0.56096(12) 0.85690(10) 0.0717(8) Uani 0.805(4) 1 d PDU A 1
C60' C 0.7787(19) 0.5890(12) 0.8267(15) 0.034(8) Uiso 0.108(5) 1 d PDU B 2
H60B H 0.8149 0.6194 0.8656 0.041 Uiso 0.108(5) 1 calc PR B 2
Cl1' Cl 0.7660(17) 0.6238(8) 0.7379(9) 0.057(5) Uiso 0.108(5) 1 d PDU B 2
Cl2' Cl 0.8902(12) 0.5273(6) 0.8286(8) 0.059(3) Uiso 0.108(5) 1 d PDU B 2
Cl3' Cl 0.6233(11) 0.5630(5) 0.8484(6) 0.033(2) Uiso 0.108(5) 1 d PDU B 2
C60" C 0.828(2) 0.5947(13) 0.8134(19) 0.043(9) Uiso 0.087(5) 1 d PDU C 3
H60C H 0.8375 0.6291 0.8501 0.052 Uiso 0.087(5) 1 calc PR C 3
Cl1" Cl 0.755(2) 0.6239(16) 0.7268(19) 0.019(4) Uiso 0.087(5) 1 d PDU C 3
Cl2" Cl 0.9880(14) 0.5658(7) 0.8070(9) 0.065(4) Uiso 0.087(5) 1 d PDU C 3
Cl3" Cl 0.7277(17) 0.5391(6) 0.8490(7) 0.063(3) Uiso 0.087(5) 1 d PDU C 3

loop_
_atom_site_aniso_label
_atom_site_aniso_U_11
_atom_site_aniso_U_22
_atom_site_aniso_U_33
_atom_site_aniso_U_23
_atom_site_aniso_U_13
_atom_site_aniso_U_12
Ru 0.02106(10) 0.02530(11) 0.01796(10) 0.00107(6) -0.00020(7) 0.00048(6)
N1 0.0279(10) 0.0307(11) 0.0216(9) 0.0011(8) 0.0004(8) 0.0022(8)
C2 0.0267(12) 0.0307(13) 0.0288(12) 0.0058(10) 0.0009(9) 0.0006(10)
P3 0.0233(3) 0.0250(3) 0.0217(3) 0.0010(2) 0.0021(2) 0.0006(2)
C4 0.0231(11) 0.0356(13) 0.0229(11) 0.0012(9) -0.0002(9) 0.0025(10)
P5 0.0222(3) 0.0278(3) 0.0201(3) 0.0006(2) 0.0011(2) 0.0013(2)
C6 0.0364(14) 0.0356(14) 0.0203(12) -0.0023(9) -0.0008(10) 0.0028(11)
P7 0.0267(3) 0.0281(3) 0.0208(3) -0.0016(2) -0.0002(2) 0.0008(2)
C8 0.0260(12) 0.0336(13) 0.0218(11) -0.0023(9) -0.0003(9) -0.0004(10)
C9 0.0298(13) 0.0346(14) 0.0268(12) -0.0008(10) 0.0020(10) 0.0026(10)
C10 0.0345(14) 0.0475(16) 0.0332(14) -0.0098(12) 0.0006(11) 0.0095(12)
C11 0.0290(13) 0.0605(19) 0.0322(14) -0.0113(13) 0.0071(11) -0.0045(13)
C12 0.0428(16) 0.0508(18) 0.0381(15) -0.0033(13) 0.0153(12) -0.0113(13)
C13 0.0434(15) 0.0347(14) 0.0355(14) -0.0015(11) 0.0129(11) -0.0035(12)
C14 0.0291(12) 0.0279(12) 0.0267(12) -0.0016(9) 0.0071(9) -0.0009(10)
C15 0.0311(13) 0.0332(13) 0.0366(14) -0.0005(11) 0.0002(10) -0.0019(10)
C16 0.0386(15) 0.0450(16) 0.0386(15) -0.0096(12) -0.0009(12) -0.0053(12)
C17 0.0449(16) 0.0372(15) 0.0536(18) -0.0158(13) 0.0045(13) -0.0081(13)
C18 0.0542(18) 0.0273(14) 0.0609(19) -0.0037(13) 0.0059(15) -0.0016(13)
C19 0.0404(14) 0.0300(13) 0.0389(14) 0.0033(11) 0.0036(11) 0.0003(11)
C20 0.0318(12) 0.0302(12) 0.0246(12) 0.0004(9) 0.0078(9) -0.0003(10)
C21 0.0332(13) 0.0367(14) 0.0297(13) -0.0043(11) 0.0046(10) -0.0020(11)
C22 0.0487(17) 0.0395(15) 0.0358(14) -0.0089(12) 0.0066(12) -0.0075(13)
C23 0.0635(19) 0.0300(14) 0.0397(15) -0.0033(11) 0.0193(14) -0.0016(13)
C24 0.0472(16) 0.0333(14) 0.0442(16) 0.0034(12) 0.0139(13) 0.0048(12)
C25 0.0351(13) 0.0329(13) 0.0349(13) 0.0012(11) 0.0061(10) 0.0038(11)
C26 0.0266(12) 0.0283(12) 0.0258(12) -0.0009(9) 0.0031(9) 0.0004(9)
C27 0.0266(12) 0.0371(14) 0.0307(13) 0.0033(11) 0.0008(10) 0.0011(10)
C28 0.0285(13) 0.0412(15) 0.0420(16) -0.0018(12) 0.0052(11) -0.0055(11)
C29 0.0368(14) 0.0418(16) 0.0406(15) 0.0000(12) 0.0134(12) -0.0061(12)
C30 0.0404(15) 0.0562(19) 0.0303(14) 0.0086(13) 0.0084(11) -0.0030(13)
C31 0.0275(13) 0.0531(17) 0.0259(13) 0.0039(11) 0.0034(10) -0.0002(11)
C32 0.0286(12) 0.0291(12) 0.0331(13) -0.0037(10) 0.0000(10) 0.0036(10)
C33 0.0351(14) 0.0394(15) 0.0393(15) -0.0066(12) -0.0044(11) -0.0014(12)
C34 0.0412(16) 0.0361(15) 0.0595(19) -0.0079(14) -0.0132(14) -0.0007(12)
C35 0.0326(15) 0.0327(15) 0.079(2) -0.0009(15) 0.0002(14) -0.0050(12)
C36 0.0421(16) 0.0335(15) 0.0589(19) -0.0002(13) 0.0124(14) -0.0051(12)
C37 0.0348(14) 0.0285(13) 0.0411(15) -0.0029(11) 0.0051(11) -0.0015(11)
C38 0.0299(12) 0.0333(13) 0.0248(12) -0.0066(10) -0.0005(9) -0.0018(10)
C39 0.0503(17) 0.0423(16) 0.0336(14) -0.0074(12) 0.0096(12) 0.0003(13)
C40 0.0550(19) 0.058(2) 0.0430(17) -0.0204(15) 0.0167(14) -0.0014(16)
C41 0.0429(17) 0.0502(19) 0.0572(19) -0.0230(15) 0.0038(14) 0.0091(14)
C42 0.0531(19) 0.0449(18) 0.0560(19) -0.0082(15) -0.0021(15) 0.0171(15)
C43 0.0461(16) 0.0424(16) 0.0367(15) -0.0035(12) 0.0030(12) 0.0124(13)
C50 0.0271(12) 0.0319(13) 0.0311(14) 0.0032(10) 0.0022(10) -0.0002(10)
O50 0.0544(12) 0.0561(13) 0.0238(10) -0.0009(9) -0.0082(9) -0.0058(10)
C60 0.049(2) 0.035(2) 0.034(2) -0.0070(15) 0.0002(18) 0.0013(18)
Cl1 0.0469(13) 0.0456(16) 0.0330(8) -0.0050(7) 0.0028(8) 0.0102(10)
Cl2 0.0851(15) 0.0808(14) 0.0531(8) -0.0148(9) -0.0160(10) 0.0470(14)
Cl3 0.0724(14) 0.0806(14) 0.0587(9) 0.0193(8) -0.0058(10) -0.0306(12)

loop_
_atom_type_symbol
_atom_type_description
_atom_type_scat_dispersion_real
_atom_type_scat_dispersion_imag
_atom_type_scat_source
C C 0.0181 0.0091 'International Tables Vol C Tables 4.2.6.8 and 6.1.1.4'
H H 0.0000 0.0000 'International Tables Vol C Tables 4.2.6.8 and 6.1.1.4'
N N 0.0311 0.0180 'International Tables Vol C Tables 4.2.6.8 and 6.1.1.4'
O O 0.0492 0.0322 'International Tables Vol C Tables 4.2.6.8 and 6.1.1.4'
P P 0.2955 0.4335 'International Tables Vol C Tables 4.2.6.8 and 6.1.1.4'
Cl Cl 0.3639 0.7018 'International Tables Vol C Tables 4.2.6.8 and 6.1.1.4'
Ru Ru 0.0552 3.2960 'International Tables Vol C Tables 4.2.6.8 and 6.1.1.4'

loop_
_geom_angle_atom_site_label_1
_geom_angle_atom_site_label_2
_geom_angle_atom_site_label_3
_geom_angle
C50 Ru P3 99.99(8)
C50 Ru P5 99.47(8)
P3 Ru P5 88.95(2)
C50 Ru P7 166.97(8)
P3 Ru P7 90.48(2)
P5 Ru P7 88.36(2)
C2 N1 C6 115.4(2)
C2 N1 C4 116.04(19)
C6 N1 C4 115.0(2)
N1 C2 P3 115.40(17)
C14 P3 C8 97.79(11)
C14 P3 C2 103.79(12)
C8 P3 C2 103.35(11)
C14 P3 Ru 119.06(8)
C8 P3 Ru 121.51(8)
C2 P3 Ru 109.00(8)
N1 C4 P5 115.06(15)
C26 P5 C20 98.82(11)
C26 P5 C4 104.44(11)
C20 P5 C4 102.48(11)
C26 P5 Ru 118.66(8)
C20 P5 Ru 121.48(8)
C4 P5 Ru 108.70(8)
N1 C6 P7 114.05(17)
C38 P7 C32 98.68(11)
C38 P7 C6 105.14(12)
C32 P7 C6 103.33(12)
C38 P7 Ru 119.30(8)
C32 P7 Ru 119.31(8)
C6 P7 Ru 109.13(8)
C9 C8 C13 118.9(2)
C9 C8 P3 120.7(2)
C13 C8 P3 120.4(2)
C8 C9 C10 120.2(3)
C11 C10 C9 120.8(3)
C12 C11 C10 119.5(3)
C11 C12 C13 120.2(3)
C12 C13 C8 120.4(3)
C19 C14 C15 118.3(2)
C19 C14 P3 124.7(2)
C15 C14 P3 116.91(19)
C16 C15 C14 121.1(3)
C15 C16 C17 120.2(3)
C16 C17 C18 119.5(3)
C17 C18 C19 120.6(3)
C18 C19 C14 120.3(3)
C21 C20 C25 118.7(2)
C21 C20 P5 120.7(2)
C25 C20 P5 120.6(2)
C20 C21 C22 120.7(3)
C23 C22 C21 120.1(3)
C22 C23 C24 119.7(3)
C23 C24 C25 120.3(3)
C24 C25 C20 120.4(3)
C31 C26 C27 118.7(2)
C31 C26 P5 116.37(19)
C27 C26 P5 124.89(19)
C28 C27 C26 120.2(2)
C29 C28 C27 120.7(3)
C28 C29 C30 119.4(3)
C31 C30 C29 120.2(3)
C30 C31 C26 120.8(3)
C37 C32 C33 119.2(3)
C37 C32 P7 121.07(19)
C33 C32 P7 119.7(2)
C34 C33 C32 120.0(3)
C33 C34 C35 120.5(3)
C36 C35 C34 119.4(3)
C35 C36 C37 120.4(3)
C32 C37 C36 120.4(3)
C39 C38 C43 118.7(3)
C39 C38 P7 124.9(2)
C43 C38 P7 116.4(2)
C40 C39 C38 120.0(3)
C41 C40 C39 121.1(3)
C40 C41 C42 119.2(3)
C43 C42 C41 120.0(3)
C42 C43 C38 121.0(3)
O50 C50 Ru 176.0(2)
Cl3 C60 Cl2 110.3(3)
Cl3 C60 Cl1 109.9(3)
Cl2 C60 Cl1 111.7(3)
Cl3' C60' Cl1' 111.9(13)
Cl3' C60' Cl2' 109.3(12)
Cl1' C60' Cl2' 109.3(13)
Cl2" C60" Cl3" 110.4(13)
Cl2" C60" Cl1" 111.5(14)
Cl3" C60" Cl1" 112.2(14)

loop_
_geom_bond_atom_site_label_1
_geom_bond_atom_site_label_2
_geom_bond_distance
Ru C50 1.881(3)
Ru P3 2.3337(6)
Ru P5 2.3359(6)
Ru P7 2.3532(6)
N1 C2 1.450(3)
N1 C6 1.457(3)
N1 C4 1.460(3)
C2 P3 1.884(2)
P3 C14 1.834(3)
P3 C8 1.845(3)
C4 P5 1.878(2)
P5 C26 1.830(3)
P5 C20 1.851(3)
C6 P7 1.870(3)
P7 C38 1.835(3)
P7 C32 1.844(3)
C8 C9 1.385(4)
C8 C13 1.397(4)
C9 C10 1.391(4)
C10 C11 1.381(4)
C11 C12 1.377(5)
C12 C13 1.394(4)
C14 C19 1.394(4)
C14 C15 1.395(4)
C15 C16 1.376(4)
C16 C17 1.378(4)
C17 C18 1.383(5)
C18 C19 1.384(4)
C20 C21 1.389(4)
C20 C25 1.396(4)
C21 C22 1.390(4)
C22 C23 1.381(4)
C23 C24 1.385(4)
C24 C25 1.385(4)
C26 C31 1.386(4)
C26 C27 1.392(3)
C27 C28 1.386(4)
C28 C29 1.376(4)
C29 C30 1.384(4)
C30 C31 1.382(4)
C32 C37 1.381(4)
C32 C33 1.400(4)
C33 C34 1.387(4)
C34 C35 1.392(5)
C35 C36 1.379(5)
C36 C37 1.395(4)
C38 C39 1.390(4)
C38 C43 1.390(4)
C39 C40 1.388(4)
C40 C41 1.368(5)
C41 C42 1.394(5)
C42 C43 1.378(4)
C50 O50 1.140(3)
C60 Cl3 1.753(6)
C60 Cl2 1.756(5)
C60 Cl1 1.772(5)
C60' Cl3' 1.753(15)
C60' Cl1' 1.755(15)
C60' Cl2' 1.756(15)
C60" Cl2" 1.749(15)
C60" Cl3" 1.751(16)
C60" Cl1" 1.756(15)
